data_7248047
loop_
_publ_author_name
'Belloso-Casuso, Cantia'
'de Pedro, Imanol'
'Canadillas-Delgado, Laura'
'Beobide, Garikoitz'
'S\'anchez-And\'ujar, Manuel'
'G\'arcia Ben, Javier'
'Walker, Julian'
'Gonz\'alez Izquierdo, Palmerina'
'Cano, Israel'
'Rodr\'iguez Fern\'andez, Jesus'
'Fabelo, Oscar'

_publ_section_title
;
 Structural and physico-chemical characterization of hybrid materials
 based on globular quinuclidinium cation derivatives and
 tetrachloridocobaltate(ii) anions
;
_journal_issue 4
_journal_name_full CrystEngComm
_journal_page_first 439
_journal_page_last 451
_journal_paper_doi 10.1039/D3CE00759F
_journal_volume 26
_journal_year 2024
_chemical_formula_moiety 'C7 H16 N2, Cl4 Co, H2 O'
_chemical_formula_sum 'C7 H18 Cl4 Co N2 O'
_chemical_formula_weight 346.96
_space_group_crystal_system monoclinic
_space_group_IT_number 7
_space_group_name_Hall 'P -2yc'
_space_group_name_H-M_alt 'P 1 c 1'
_atom_sites_solution_hydrogens mixed
_audit_creation_date 2023-11-02
_audit_creation_method
;
Olex2 1.5
(compiled 2023.08.24 svn.re1ec1418 for OlexSys, GUI svn.r6817)
;
_audit_update_record
;
2023-11-05 deposited with the CCDC.	2023-11-22 downloaded from the CCDC.
;
_cell_angle_alpha 90
_cell_angle_beta 91.907(2)
_cell_angle_gamma 90
_cell_formula_units_Z 4
_cell_length_a 6.4979(4)
_cell_length_b 16.0144(10)
_cell_length_c 12.9534(8)
_cell_measurement_reflns_used 27064
_cell_measurement_temperature 100.00
_cell_measurement_theta_max 19.665
_cell_measurement_theta_min 1.003
_cell_volume 1347.18(14)
_computing_molecular_graphics 'Olex2 1.5 (Dolomanov et al., 2009)'
_computing_publication_material 'Olex2 1.5 (Dolomanov et al., 2009)'
_computing_structure_refinement 'SHELXL 2018/3 (Sheldrick, 2015)'
_computing_structure_solution 'SHELXT 2014/5 (Sheldrick, 2014)'
_diffrn_ambient_temperature 100.00
_diffrn_measured_fraction_theta_full 0.998
_diffrn_measured_fraction_theta_max 0.993
_diffrn_measurement_device_type 'D8 Venture'
_diffrn_radiation_type AgK\a
_diffrn_radiation_wavelength 0.56086
_diffrn_reflns_av_R_equivalents 0.0259
_diffrn_reflns_av_unetI/netI 0.0306
_diffrn_reflns_Laue_measured_fraction_full 0.998
_diffrn_reflns_Laue_measured_fraction_max 0.993
_diffrn_reflns_limit_h_max 9
_diffrn_reflns_limit_h_min -9
_diffrn_reflns_limit_k_max 22
_diffrn_reflns_limit_k_min -22
_diffrn_reflns_limit_l_max 18
_diffrn_reflns_limit_l_min -18
_diffrn_reflns_number 27064
_diffrn_reflns_point_group_measured_fraction_full 0.984
_diffrn_reflns_point_group_measured_fraction_max 0.953
_diffrn_reflns_theta_full 19.665
_diffrn_reflns_theta_max 23.778
_diffrn_reflns_theta_min 1.003
_exptl_absorpt_coefficient_mu 1.044
_exptl_crystal_colour purple
_exptl_crystal_density_diffrn 1.711
_exptl_crystal_description prismatic
_exptl_crystal_F_000 708
_exptl_crystal_size_max 0.15
_exptl_crystal_size_mid 0.10
_exptl_crystal_size_min 0.10
_refine_diff_density_max 1.560
_refine_diff_density_min -0.484
_refine_diff_density_rms 0.075
_refine_ls_abs_structure_details
;
 Refined as an inversion twin.
;
_refine_ls_abs_structure_Flack 0.035(19)
_refine_ls_extinction_method none
_refine_ls_goodness_of_fit_ref 1.062
_refine_ls_hydrogen_treatment constr
_refine_ls_matrix_type full
_refine_ls_number_parameters 334
_refine_ls_number_reflns 8005
_refine_ls_number_restraints 2
_refine_ls_restrained_S_all 1.062
_refine_ls_R_factor_all 0.0296
_refine_ls_R_factor_gt 0.0286
_refine_ls_shift/su_max 0.001
_refine_ls_shift/su_mean 0.000
_refine_ls_structure_factor_coef Fsqd
_refine_ls_weighting_details 'w=1/[\s^2^(Fo^2^)+(0.0103P)^2^+1.7002P] where P=(Fo^2^+2Fc^2^)/3'
_refine_ls_weighting_scheme calc
_refine_ls_wR_factor_gt 0.0645
_refine_ls_wR_factor_ref 0.0650
_reflns_Friedel_coverage 0.913
_reflns_Friedel_fraction_full 0.969
_reflns_Friedel_fraction_max 0.912
_reflns_number_gt 7793
_reflns_number_total 8005
_reflns_threshold_expression 'I > 2\s(I)'
_cod_data_source_file d3ce00759f2.cif
_cod_data_source_block compound_a_100k_0m_a_CCDC1
_cod_database_code 7248047
_shelx_shelxl_version_number 2018/3
_shelx_space_group_comment
;
The symmetry employed for this shelxl refinement is uniquely defined
by the following loop, which should always be used as a source of
symmetry information in preference to the above space-group names.
They are only intended as comments.
;
_olex2_refinement_description
;
1. Twinned data refinement
 Scales: 0.965(19)
 0.035(19)
2. Fixed Uiso
 At 1.2 times of:
  All C(H) groups, All C(H,H) groups, All N(H) groups
 At 1.5 times of:
  All N(H,H,H) groups, All O(H,H) groups
3. Others
 Sof(Cl1B)=Sof(Cl3B)=Sof(Cl4B)=1-FVAR(1)
 Sof(Cl1)=Sof(Cl3)=Sof(Cl4)=FVAR(1)
 Sof(Cl5B)=Sof(Cl7B)=Sof(Cl8B)=1-FVAR(2)
 Sof(Cl5)=Sof(Cl7)=Sof(Cl8)=FVAR(2)
4.a Free rotating group:
 O1(H1C,H1D), O2(H2F,H2G)
4.b Ternary CH refined with riding coordinates:
 N1(H1), N3(H3), C4(H4), C6(H6), C11(H11), C13(H13)
4.c Secondary CH2 refined with riding coordinates:
 C1(H1A,H1B), C2(H2D,H2E), C3(H3A,H3B), C5(H5A,H5B), C7(H7A,H7B), C8(H8A,H8B),
 C9(H9A,H9B), C10(H10A,H10B), C12(H12A,H12B), C14(H14A,H14B)
4.d Me refined with riding coordinates:
 N2(H2A,H2B,H2C), N4(H4A,H4B,H4C)
;
_olex2_submission_special_instructions 'No special instructions were received'

loop_
_space_group_symop_operation_xyz
'x, y, z'
'x, -y, z+1/2'

loop_
_atom_site_label
_atom_site_type_symbol
_atom_site_fract_x
_atom_site_fract_y
_atom_site_fract_z
_atom_site_U_iso_or_equiv
_atom_site_adp_type
_atom_site_occupancy
_atom_site_site_symmetry_order
_atom_site_calc_flag
_atom_site_refinement_flags_posn
_atom_site_refinement_flags_adp
_atom_site_refinement_flags_occupancy
_atom_site_disorder_assembly
_atom_site_disorder_group
Co1 Co 0.09693(8) 0.15489(3) 0.28608(4) 0.01237(11) Uani 1 1 d . . . . .
O1 O 0.8022(4) 0.32519(16) 0.4637(2) 0.0212(5) Uani 1 1 d G . . . .
H1C H 0.884319 0.341671 0.514012 0.032 Uiso 1 1 d G U . . .
H1D H 0.884098 0.309868 0.415355 0.032 Uiso 1 1 d G U . . .
Cl1 Cl 0.1594(4) 0.11698(12) 0.1204(2) 0.0129(5) Uani 0.80(2) 1 d . . P . .
Cl1B Cl 0.172(3) 0.144(3) 0.1185(11) 0.052(5) Uani 0.20(2) 1 d . . P . .
N1 N 0.5169(5) 0.02894(17) 0.6854(2) 0.0158(5) Uani 1 1 d . . . . .
H1 H 0.415082 -0.009032 0.717615 0.019 Uiso 1 1 calc R U . . .
C1 C 0.6176(5) -0.0173(2) 0.5982(2) 0.0158(6) Uani 1 1 d . . . . .
H1A H 0.510909 -0.041179 0.550553 0.019 Uiso 1 1 calc R U . . .
H1B H 0.703295 -0.063634 0.626496 0.019 Uiso 1 1 calc R U . . .
N2 N 0.5059(6) 0.2122(2) 0.5200(3) 0.0275(7) Uani 1 1 d . . . . .
H2A H 0.384339 0.238790 0.529883 0.041 Uiso 1 1 calc R U . . .
H2B H 0.602755 0.250172 0.502360 0.041 Uiso 1 1 calc R U . . .
H2C H 0.488865 0.173970 0.468442 0.041 Uiso 1 1 calc R U . . .
Co2 Co 1.10369(9) 0.34153(3) 0.79336(4) 0.01336(12) Uani 1 1 d . . . . .
Cl2 Cl -0.25028(13) 0.16973(4) 0.29907(6) 0.01351(14) Uani 1 1 d . . . . .
O2 O 0.7814(4) 0.82158(16) 0.4728(2) 0.0193(5) Uani 1 1 d G . . . .
H2F H 0.900599 0.844575 0.486228 0.029 Uiso 1 1 d G U . . .
H2G H 0.800152 0.791375 0.418102 0.029 Uiso 1 1 d G U . . .
C2 C 0.4065(6) 0.1050(2) 0.6460(3) 0.0202(7) Uani 1 1 d . . . . .
H2D H 0.319238 0.128407 0.700159 0.024 Uiso 1 1 calc R U . . .
H2E H 0.317179 0.090776 0.585116 0.024 Uiso 1 1 calc R U . . .
N3 N 0.4967(5) 0.52025(18) 0.6682(2) 0.0156(5) Uani 1 1 d . . . . .
H3 H 0.394959 0.482817 0.701391 0.019 Uiso 1 1 calc R U . . .
Cl3 Cl 0.2383(4) 0.27997(15) 0.3274(4) 0.0135(6) Uani 0.80(2) 1 d . . P . .
Cl3B Cl 0.2551(15) 0.2692(7) 0.365(2) 0.030(3) Uani 0.20(2) 1 d . . P . .
C3 C 0.6762(6) 0.0545(2) 0.7667(3) 0.0196(7) Uani 1 1 d . . . . .
H3A H 0.730894 0.004525 0.803375 0.023 Uiso 1 1 calc R U . . .
H3B H 0.613563 0.091790 0.817878 0.023 Uiso 1 1 calc R U . . .
N4 N 0.5129(5) 0.73565(19) 0.5934(3) 0.0223(6) Uani 1 1 d . . . . .
H4A H 0.605194 0.767747 0.559965 0.033 Uiso 1 1 calc R U . . .
H4B H 0.382906 0.753487 0.576988 0.033 Uiso 1 1 calc R U . . .
H4C H 0.536842 0.739936 0.662768 0.033 Uiso 1 1 calc R U . . .
Cl4 Cl 0.2430(5) 0.0516(3) 0.3815(3) 0.0141(5) Uani 0.80(2) 1 d . . P . .
Cl4B Cl 0.221(3) 0.0327(13) 0.3660(14) 0.023(2) Uani 0.20(2) 1 d . . P . .
C4 C 0.7767(5) 0.1241(2) 0.6027(3) 0.0167(6) Uani 1 1 d . . . . .
H4 H 0.878645 0.161941 0.570359 0.020 Uiso 1 1 calc R U . . .
Cl5 Cl 1.1872(5) 0.3411(4) 0.62216(13) 0.0180(6) Uani 0.79(2) 1 d . . P . .
Cl5B Cl 1.154(2) 0.3726(18) 0.6224(6) 0.024(3) Uani 0.21(2) 1 d . . P . .
C5 C 0.7520(6) 0.0444(2) 0.5403(3) 0.0186(6) Uani 1 1 d . . . . .
H5A H 0.888790 0.019342 0.529286 0.022 Uiso 1 1 calc R U . . .
H5B H 0.686967 0.057114 0.471897 0.022 Uiso 1 1 calc R U . . .
C6 C 0.5730(6) 0.1697(2) 0.6157(3) 0.0244(7) Uani 1 1 d . . . . .
H6 H 0.590299 0.211929 0.672174 0.029 Uiso 1 1 calc R U . . .
Cl6 Cl 0.75625(13) 0.32780(5) 0.80398(7) 0.01482(15) Uani 1 1 d . . . . .
C7 C 0.8514(6) 0.1002(2) 0.7127(3) 0.0244(7) Uani 1 1 d . . . . .
H7A H 0.890967 0.151083 0.752087 0.029 Uiso 1 1 calc R U . . .
H7B H 0.973625 0.063492 0.709764 0.029 Uiso 1 1 calc R U . . .
Cl7 Cl 1.2063(8) 0.4685(2) 0.8544(3) 0.0148(6) Uani 0.79(2) 1 d . . P . .
Cl7B Cl 1.224(4) 0.4575(17) 0.869(2) 0.038(5) Uani 0.21(2) 1 d . . P . .
Cl8 Cl 1.2497(4) 0.23060(13) 0.87770(19) 0.0138(5) Uani 0.79(2) 1 d . . P . .
Cl8B Cl 1.241(2) 0.2251(10) 0.843(3) 0.051(5) Uani 0.21(2) 1 d . . P . .
C8 C 0.6078(6) 0.4706(2) 0.5887(3) 0.0176(6) Uani 1 1 d . . . . .
H8A H 0.507993 0.448246 0.536256 0.021 Uiso 1 1 calc R U . . .
H8B H 0.680841 0.422952 0.622055 0.021 Uiso 1 1 calc R U . . .
C9 C 0.3814(5) 0.5908(2) 0.6163(3) 0.0201(7) Uani 1 1 d . . . . .
H9A H 0.307889 0.623696 0.668228 0.024 Uiso 1 1 calc R U . . .
H9B H 0.278377 0.568341 0.565515 0.024 Uiso 1 1 calc R U . . .
C10 C 0.6450(6) 0.5523(2) 0.7507(3) 0.0204(7) Uani 1 1 d . . . . .
H10A H 0.716606 0.504975 0.785422 0.024 Uiso 1 1 calc R U . . .
H10B H 0.569615 0.583916 0.803120 0.024 Uiso 1 1 calc R U . . .
C11 C 0.7561(5) 0.6152(2) 0.5846(3) 0.0154(6) Uani 1 1 d . . . . .
H11 H 0.858189 0.652462 0.551490 0.019 Uiso 1 1 calc R U . . .
C12 C 0.7626(6) 0.5281(2) 0.5370(3) 0.0231(7) Uani 1 1 d . . . . .
H12A H 0.903092 0.504722 0.546046 0.028 Uiso 1 1 calc R U . . .
H12B H 0.728932 0.531686 0.461990 0.028 Uiso 1 1 calc R U . . .
C13 C 0.5354(6) 0.6470(2) 0.5612(3) 0.0176(6) Uani 1 1 d . . . . .
H13 H 0.506405 0.643128 0.485023 0.021 Uiso 1 1 calc R U . . .
C14 C 0.8026(6) 0.6095(2) 0.6996(3) 0.0232(7) Uani 1 1 d . . . . .
H14A H 0.797092 0.665963 0.730619 0.028 Uiso 1 1 calc R U . . .
H14B H 0.943093 0.587015 0.712163 0.028 Uiso 1 1 calc R U . . .

loop_
_atom_site_aniso_label
_atom_site_aniso_U_11
_atom_site_aniso_U_22
_atom_site_aniso_U_33
_atom_site_aniso_U_23
_atom_site_aniso_U_13
_atom_site_aniso_U_12
Co1 0.0109(2) 0.01305(18) 0.0132(3) -0.00007(17) 0.00193(18) 0.00158(17)
O1 0.0259(14) 0.0195(12) 0.0183(12) -0.0047(9) 0.0014(10) 0.0008(10)
Cl1 0.0115(6) 0.0167(9) 0.0106(6) 0.0000(5) 0.0013(4) -0.0001(5)
Cl1B 0.031(5) 0.102(15) 0.022(3) 0.003(7) 0.005(3) 0.022(8)
N1 0.0157(13) 0.0137(12) 0.0185(13) 0.0010(10) 0.0066(10) -0.0019(10)
C1 0.0202(15) 0.0135(13) 0.0138(14) -0.0001(11) 0.0042(12) -0.0005(12)
N2 0.0251(17) 0.0270(16) 0.0302(17) 0.0024(13) -0.0034(13) 0.0036(13)
Co2 0.0127(2) 0.01545(19) 0.0120(3) 0.00070(17) 0.00150(19) -0.00315(18)
Cl2 0.0116(3) 0.0133(3) 0.0158(3) 0.0004(3) 0.0028(3) 0.0014(3)
O2 0.0180(12) 0.0188(11) 0.0211(12) -0.0042(9) 0.0014(10) 0.0002(9)
C2 0.0144(15) 0.0204(15) 0.0264(17) 0.0041(13) 0.0076(13) 0.0034(12)
N3 0.0143(13) 0.0162(12) 0.0167(13) 0.0031(10) 0.0056(10) -0.0017(10)
Cl3 0.0134(6) 0.0112(6) 0.0158(12) 0.0013(5) -0.0021(6) -0.0016(4)
Cl3B 0.024(3) 0.026(3) 0.041(9) 0.003(4) -0.005(4) 0.001(2)
C3 0.0262(18) 0.0166(14) 0.0160(15) 0.0012(12) 0.0025(13) -0.0028(13)
N4 0.0221(15) 0.0206(14) 0.0242(15) 0.0030(12) 0.0021(12) 0.0041(12)
Cl4 0.0145(7) 0.0138(11) 0.0139(9) 0.0028(7) -0.0001(6) 0.0026(7)
Cl4B 0.023(4) 0.021(5) 0.025(5) -0.003(3) 0.003(3) 0.004(4)
C4 0.0114(14) 0.0139(13) 0.0250(17) 0.0065(11) 0.0038(12) 0.0011(11)
Cl5 0.0171(7) 0.0264(15) 0.0107(5) -0.0013(6) 0.0035(4) 0.0007(8)
Cl5B 0.016(3) 0.036(8) 0.020(2) -0.004(3) 0.0017(18) -0.001(4)
C5 0.0197(16) 0.0194(15) 0.0173(15) 0.0024(12) 0.0073(12) 0.0004(13)
C6 0.0212(17) 0.0208(16) 0.0314(19) 0.0052(14) 0.0018(15) -0.0001(14)
Cl6 0.0130(3) 0.0149(3) 0.0166(4) 0.0008(3) 0.0014(3) -0.0016(3)
C7 0.0234(18) 0.0247(17) 0.0252(18) -0.0018(14) 0.0008(14) -0.0093(14)
Cl7 0.0186(12) 0.0128(8) 0.0133(8) -0.0008(6) 0.0048(8) -0.0037(6)
Cl7B 0.023(5) 0.048(9) 0.043(9) -0.013(6) -0.001(5) -0.011(6)
Cl8 0.0134(6) 0.0131(7) 0.0148(9) 0.0008(5) -0.0030(5) -0.0021(4)
Cl8B 0.029(4) 0.049(5) 0.075(14) 0.013(6) 0.005(6) 0.013(3)
C8 0.0205(16) 0.0166(14) 0.0160(14) -0.0013(11) 0.0040(12) -0.0019(12)
C9 0.0124(14) 0.0243(16) 0.0237(17) 0.0065(13) 0.0047(13) 0.0004(12)
C10 0.0270(18) 0.0233(16) 0.0110(14) -0.0016(12) 0.0011(13) 0.0014(14)
C11 0.0097(13) 0.0131(13) 0.0238(16) 0.0051(12) 0.0036(12) 0.0010(11)
C12 0.0267(18) 0.0200(15) 0.0236(17) -0.0010(13) 0.0150(14) -0.0022(14)
C13 0.0155(15) 0.0190(14) 0.0187(15) 0.0007(12) 0.0025(12) 0.0024(12)
C14 0.0248(18) 0.0178(16) 0.0264(18) 0.0023(13) -0.0098(15) -0.0063(13)

loop_
_atom_type_symbol
_atom_type_description
_atom_type_scat_dispersion_real
_atom_type_scat_dispersion_imag
_atom_type_scat_source
C C 0.0013 0.0009 'International Tables Vol C Tables 4.2.6.8 and 6.1.1.4'
H H 0.0000 0.0000 'International Tables Vol C Tables 4.2.6.8 and 6.1.1.4'
Cl Cl 0.1009 0.0992 'International Tables Vol C Tables 4.2.6.8 and 6.1.1.4'
Co Co 0.3086 0.6340 'International Tables Vol C Tables 4.2.6.8 and 6.1.1.4'
N N 0.0030 0.0020 'International Tables Vol C Tables 4.2.6.8 and 6.1.1.4'
O O 0.0058 0.0036 'International Tables Vol C Tables 4.2.6.8 and 6.1.1.4'

loop_
_geom_angle_atom_site_label_1
_geom_angle_atom_site_label_2
_geom_angle_atom_site_label_3
_geom_angle
_geom_angle_site_symmetry_1
_geom_angle_site_symmetry_3
_geom_angle_publ_flag
Cl1 Co1 Cl2 107.75(8) . . ?
Cl1 Co1 Cl3B 122.4(7) . . ?
Cl1 Co1 Cl4B 97.1(4) . . ?
Cl1B Co1 Cl1 11.0(11) . . ?
Cl1B Co1 Cl2 109.0(4) . . ?
Cl1B Co1 Cl3 101.6(10) . . ?
Cl1B Co1 Cl3B 112.6(5) . . ?
Cl1B Co1 Cl4 111.7(8) . . ?
Cl1B Co1 Cl4B 106.1(7) . . ?
Cl2 Co1 Cl3B 108.1(2) . . ?
Cl2 Co1 Cl4B 112.4(5) . . ?
Cl3 Co1 Cl1 112.03(9) . . ?
Cl3 Co1 Cl2 106.59(6) . . ?
Cl3 Co1 Cl3B 13.2(7) . . ?
Cl3 Co1 Cl4B 120.3(5) . . ?
Cl3B Co1 Cl4B 108.8(3) . . ?
Cl4 Co1 Cl1 103.64(11) . . ?
Cl4 Co1 Cl2 115.80(9) . . ?
Cl4 Co1 Cl3 111.09(8) . . ?
Cl4 Co1 Cl3B 99.4(6) . . ?
Cl4 Co1 Cl4B 9.4(5) . . ?
H1C O1 H1D 104.5 . . ?
C1 N1 H1 108.7 . . ?
C2 N1 H1 108.7 . . ?
C2 N1 C1 111.0(3) . . ?
C2 N1 C3 109.1(3) . . ?
C3 N1 H1 108.7 . . ?
C3 N1 C1 110.4(3) . . ?
N1 C1 H1A 110.0 . . ?
N1 C1 H1B 110.0 . . ?
N1 C1 C5 108.5(3) . . ?
H1A C1 H1B 108.4 . . ?
C5 C1 H1A 110.0 . . ?
C5 C1 H1B 110.0 . . ?
H2A N2 H2B 109.5 . . ?
H2A N2 H2C 109.5 . . ?
H2B N2 H2C 109.5 . . ?
C6 N2 H2A 109.5 . . ?
C6 N2 H2B 109.5 . . ?
C6 N2 H2C 109.5 . . ?
Cl5 Co2 Cl5B 13.7(6) . . ?
Cl6 Co2 Cl5 108.91(7) . . ?
Cl6 Co2 Cl5B 104.6(3) . . ?
Cl7 Co2 Cl5 105.18(14) . . ?
Cl7 Co2 Cl5B 95.2(6) . . ?
Cl7 Co2 Cl6 110.20(13) . . ?
Cl7 Co2 Cl8 114.74(13) . . ?
Cl7B Co2 Cl5 109.5(6) . . ?
Cl7B Co2 Cl5B 100.5(5) . . ?
Cl7B Co2 Cl6 112.9(7) . . ?
Cl7B Co2 Cl7 7.0(9) . . ?
Cl7B Co2 Cl8 107.8(8) . . ?
Cl8 Co2 Cl5 110.63(13) . . ?
Cl8 Co2 Cl5B 124.0(7) . . ?
Cl8 Co2 Cl6 107.09(7) . . ?
Cl8B Co2 Cl5 100.3(9) . . ?
Cl8B Co2 Cl5B 113.9(5) . . ?
Cl8B Co2 Cl6 107.4(4) . . ?
Cl8B Co2 Cl7 123.7(9) . . ?
Cl8B Co2 Cl7B 116.9(7) . . ?
Cl8B Co2 Cl8 11.4(11) . . ?
H2F O2 H2G 104.5 . . ?
N1 C2 H2D 110.2 . . ?
N1 C2 H2E 110.2 . . ?
N1 C2 C6 107.4(3) . . ?
H2D C2 H2E 108.5 . . ?
C6 C2 H2D 110.2 . . ?
C6 C2 H2E 110.2 . . ?
C8 N3 H3 108.4 . . ?
C9 N3 H3 108.4 . . ?
C9 N3 C8 109.5(3) . . ?
C9 N3 C10 111.1(3) . . ?
C10 N3 H3 108.4 . . ?
C10 N3 C8 110.8(3) . . ?
Cl3B Cl3 Co1 90.0(10) . . ?
Cl3 Cl3B Co1 76.8(13) . . ?
N1 C3 H3A 110.1 . . ?
N1 C3 H3B 110.1 . . ?
N1 C3 C7 108.2(3) . . ?
H3A C3 H3B 108.4 . . ?
C7 C3 H3A 110.1 . . ?
C7 C3 H3B 110.1 . . ?
H4A N4 H4B 109.5 . . ?
H4A N4 H4C 109.5 . . ?
H4B N4 H4C 109.5 . . ?
C13 N4 H4A 109.5 . . ?
C13 N4 H4B 109.5 . . ?
C13 N4 H4C 109.5 . . ?
C5 C4 H4 110.2 . . ?
C5 C4 C6 112.6(3) . . ?
C5 C4 C7 108.0(3) . . ?
C6 C4 H4 110.2 . . ?
C6 C4 C7 105.4(3) . . ?
C7 C4 H4 110.2 . . ?
Cl5B Cl5 Co2 83.6(10) . . ?
Cl5 Cl5B Co2 82.7(13) . . ?
C1 C5 H5A 109.8 . . ?
C1 C5 H5B 109.8 . . ?
C4 C5 C1 109.5(3) . . ?
C4 C5 H5A 109.8 . . ?
C4 C5 H5B 109.8 . . ?
H5A C5 H5B 108.2 . . ?
N2 C6 C2 109.4(3) . . ?
N2 C6 C4 111.3(3) . . ?
N2 C6 H6 109.1 . . ?
C2 C6 H6 109.1 . . ?
C4 C6 C2 108.8(3) . . ?
C4 C6 H6 109.1 . . ?
C3 C7 H7A 109.9 . . ?
C3 C7 H7B 109.9 . . ?
C4 C7 C3 108.9(3) . . ?
C4 C7 H7A 109.9 . . ?
C4 C7 H7B 109.9 . . ?
H7A C7 H7B 108.3 . . ?
N3 C8 H8A 110.0 . . ?
N3 C8 H8B 110.0 . . ?
N3 C8 C12 108.5(3) . . ?
H8A C8 H8B 108.4 . . ?
C12 C8 H8A 110.0 . . ?
C12 C8 H8B 110.0 . . ?
N3 C9 H9A 109.9 . . ?
N3 C9 H9B 109.9 . . ?
N3 C9 C13 109.0(3) . . ?
H9A C9 H9B 108.3 . . ?
C13 C9 H9A 109.9 . . ?
C13 C9 H9B 109.9 . . ?
N3 C10 H10A 110.0 . . ?
N3 C10 H10B 110.0 . . ?
N3 C10 C14 108.5(3) . . ?
H10A C10 H10B 108.4 . . ?
C14 C10 H10A 110.0 . . ?
C14 C10 H10B 110.0 . . ?
C12 C11 H11 110.1 . . ?
C12 C11 C13 105.1(3) . . ?
C13 C11 H11 110.1 . . ?
C14 C11 H11 110.1 . . ?
C14 C11 C12 109.7(3) . . ?
C14 C11 C13 111.6(3) . . ?
C8 C12 H12A 109.6 . . ?
C8 C12 H12B 109.6 . . ?
C11 C12 C8 110.2(3) . . ?
C11 C12 H12A 109.6 . . ?
C11 C12 H12B 109.6 . . ?
H12A C12 H12B 108.1 . . ?
N4 C13 C9 110.9(3) . . ?
N4 C13 C11 111.1(3) . . ?
N4 C13 H13 108.5 . . ?
C9 C13 C11 109.3(3) . . ?
C9 C13 H13 108.5 . . ?
C11 C13 H13 108.5 . . ?
C10 C14 H14A 109.6 . . ?
C10 C14 H14B 109.6 . . ?
C11 C14 C10 110.1(3) . . ?
C11 C14 H14A 109.6 . . ?
C11 C14 H14B 109.6 . . ?
H14A C14 H14B 108.1 . . ?

loop_
_geom_bond_atom_site_label_1
_geom_bond_atom_site_label_2
_geom_bond_distance
_geom_bond_site_symmetry_2
_geom_bond_publ_flag
Co1 Cl1 2.280(3) . ?
Co1 Cl1B 2.248(15) . ?
Co1 Cl2 2.2804(9) . ?
Co1 Cl3 2.2605(16) . ?
Co1 Cl3B 2.322(12) . ?
Co1 Cl4 2.256(3) . ?
Co1 Cl4B 2.343(16) . ?
O1 H1C 0.8698 . ?
O1 H1D 0.8700 . ?
N1 H1 1.0000 . ?
N1 C1 1.517(4) . ?
N1 C2 1.495(4) . ?
N1 C3 1.509(5) . ?
C1 H1A 0.9900 . ?
C1 H1B 0.9900 . ?
C1 C5 1.532(5) . ?
N2 H2A 0.9100 . ?
N2 H2B 0.9100 . ?
N2 H2C 0.9100 . ?
N2 C6 1.468(5) . ?
Co2 Cl5 2.300(2) . ?
Co2 Cl5B 2.304(9) . ?
Co2 Cl6 2.2770(9) . ?
Co2 Cl7 2.274(5) . ?
Co2 Cl7B 2.23(2) . ?
Co2 Cl8 2.276(2) . ?
Co2 Cl8B 2.158(14) . ?
O2 H2F 0.8700 . ?
O2 H2G 0.8699 . ?
C2 H2D 0.9900 . ?
C2 H2E 0.9900 . ?
C2 C6 1.558(5) . ?
N3 H3 1.0000 . ?
N3 C8 1.505(4) . ?
N3 C9 1.502(4) . ?
N3 C10 1.505(4) . ?
Cl3 Cl3B 0.53(3) . ?
C3 H3A 0.9900 . ?
C3 H3B 0.9900 . ?
C3 C7 1.541(5) . ?
N4 H4A 0.9100 . ?
N4 H4B 0.9100 . ?
N4 H4C 0.9100 . ?
N4 C13 1.489(4) . ?
C4 H4 1.0000 . ?
C4 C5 1.517(5) . ?
C4 C6 1.525(5) . ?
C4 C7 1.539(5) . ?
Cl5 Cl5B 0.55(2) . ?
C5 H5A 0.9900 . ?
C5 H5B 0.9900 . ?
C6 H6 1.0000 . ?
C7 H7A 0.9900 . ?
C7 H7B 0.9900 . ?
C8 H8A 0.9900 . ?
C8 H8B 0.9900 . ?
C8 C12 1.534(5) . ?
C9 H9A 0.9900 . ?
C9 H9B 0.9900 . ?
C9 C13 1.539(5) . ?
C10 H10A 0.9900 . ?
C10 H10B 0.9900 . ?
C10 C14 1.539(5) . ?
C11 H11 1.0000 . ?
C11 C12 1.526(5) . ?
C11 C13 1.542(5) . ?
C11 C14 1.513(5) . ?
C12 H12A 0.9900 . ?
C12 H12B 0.9900 . ?
C13 H13 1.0000 . ?
C14 H14A 0.9900 . ?
C14 H14B 0.9900 . ?

loop_
_geom_torsion_atom_site_label_1
_geom_torsion_atom_site_label_2
_geom_torsion_atom_site_label_3
_geom_torsion_atom_site_label_4
_geom_torsion
_geom_torsion_site_symmetry_1
_geom_torsion_site_symmetry_2
_geom_torsion_site_symmetry_3
_geom_torsion_site_symmetry_4
_geom_torsion_publ_flag
N1 C1 C5 C4 12.5(4) . . . . ?
N1 C2 C6 N2 140.3(3) . . . . ?
N1 C2 C6 C4 18.5(4) . . . . ?
N1 C3 C7 C4 15.0(4) . . . . ?
C1 N1 C2 C6 -71.0(4) . . . . ?
C1 N1 C3 C7 51.2(4) . . . . ?
C2 N1 C1 C5 53.1(4) . . . . ?
C2 N1 C3 C7 -71.1(4) . . . . ?
N3 C8 C12 C11 1.3(4) . . . . ?
N3 C9 C13 N4 -126.7(3) . . . . ?
N3 C9 C13 C11 -4.0(4) . . . . ?
N3 C10 C14 C11 0.4(4) . . . . ?
C3 N1 C1 C5 -68.1(3) . . . . ?
C3 N1 C2 C6 50.9(4) . . . . ?
C5 C4 C6 N2 -75.0(4) . . . . ?
C5 C4 C6 C2 45.6(4) . . . . ?
C5 C4 C7 C3 -68.8(4) . . . . ?
C6 C4 C5 C1 -63.8(4) . . . . ?
C6 C4 C7 C3 51.7(4) . . . . ?
C7 C4 C5 C1 52.2(4) . . . . ?
C7 C4 C6 N2 167.5(3) . . . . ?
C7 C4 C6 C2 -71.9(4) . . . . ?
C8 N3 C9 C13 -59.6(4) . . . . ?
C8 N3 C10 C14 60.7(4) . . . . ?
C9 N3 C8 C12 61.3(4) . . . . ?
C9 N3 C10 C14 -61.3(4) . . . . ?
C10 N3 C8 C12 -61.6(4) . . . . ?
C10 N3 C9 C13 63.2(4) . . . . ?
C12 C11 C13 N4 -173.8(3) . . . . ?
C12 C11 C13 C9 63.6(3) . . . . ?
C12 C11 C14 C10 -58.8(4) . . . . ?
C13 C11 C12 C8 -62.1(4) . . . . ?
C13 C11 C14 C10 57.2(4) . . . . ?
C14 C11 C12 C8 57.9(4) . . . . ?
C14 C11 C13 N4 67.5(4) . . . . ?
C14 C11 C13 C9 -55.2(4) . . . . ?

loop_
_twin_individual_id
_twin_individual_mass_fraction_refined
1 0.965(19)
2 0.035(19)
